data_1565776
loop_
_publ_author_name
'Lanorio, Jocelyn P.'
'Frost, Brian J.'

_publ_section_title
;
 Insertion reactions of heteroallenes (CS2 and CO2) into the Ru-H bond of
 Cp&#x2032;Ru(PTA)(PR3)H complexes
 (PTA&#x202F;=&#x202F;1,3,5-triaza-7-phosphaadamantane)
;
_journal_name_full 'Inorganica Chimica Acta'
_journal_page_first 119138
_journal_paper_doi 10.1016/j.ica.2019.119138
_journal_volume 498
_journal_year 2019
_chemical_formula_sum 'C35 H46 B N9 O2 P2 Ru'
_chemical_formula_weight 798.63
_space_group_crystal_system monoclinic
_space_group_IT_number 14
_space_group_name_Hall '-P 2yn'
_space_group_name_H-M_alt 'P 1 21/n 1'
_atom_sites_solution_hydrogens mixed
_cell_angle_alpha 90
_cell_angle_beta 106.67
_cell_angle_gamma 90
_cell_formula_units_Z 4
_cell_length_a 15.4366(4)
_cell_length_b 14.5548(4)
_cell_length_c 16.4821(4)
_cell_measurement_reflns_used 62563
_cell_measurement_temperature 100(2)
_cell_measurement_theta_max 32.26
_cell_measurement_theta_min 2.58
_cell_volume 3547.51(16)
_computing_cell_refinement 'Brucker SMART'
_computing_data_collection 'Brucker SMART'
_computing_data_reduction 'Brucker SMART'
_computing_structure_refinement 'SHELXL-2016/6 (Sheldrick, 2016)'
_computing_structure_solution 'SHELXS-2016/6 (Sheldrick, 2016)'
_diffrn_ambient_temperature 100(2)
_diffrn_measured_fraction_theta_full 1.000
_diffrn_measured_fraction_theta_max 0.999
_diffrn_measurement_device_type 'CCD area detector'
_diffrn_measurement_method 'phi and omega scans'
_diffrn_radiation_type MoK\a
_diffrn_radiation_wavelength 0.71073
_diffrn_reflns_av_R_equivalents 0.0204
_diffrn_reflns_av_unetI/netI 0.0145
_diffrn_reflns_Laue_measured_fraction_full 1.000
_diffrn_reflns_Laue_measured_fraction_max 0.999
_diffrn_reflns_limit_h_max 23
_diffrn_reflns_limit_h_min -23
_diffrn_reflns_limit_k_max 21
_diffrn_reflns_limit_k_min -21
_diffrn_reflns_limit_l_max 24
_diffrn_reflns_limit_l_min -24
_diffrn_reflns_number 62563
_diffrn_reflns_point_group_measured_fraction_full 1.000
_diffrn_reflns_point_group_measured_fraction_max 0.999
_diffrn_reflns_theta_full 25.242
_diffrn_reflns_theta_max 32.260
_diffrn_reflns_theta_min 1.594
_diffrn_source 'fine-focus sealed tube'
_exptl_absorpt_coefficient_mu 0.579
_exptl_absorpt_correction_T_max 0.8965
_exptl_absorpt_correction_T_min 0.7706
_exptl_absorpt_correction_type multi-scan
_exptl_crystal_colour colorless
_exptl_crystal_density_diffrn 1.495
_exptl_crystal_description block
_exptl_crystal_F_000 1656
_exptl_crystal_size_max 0.475
_exptl_crystal_size_mid 0.343
_exptl_crystal_size_min 0.193
_refine_diff_density_max 1.178
_refine_diff_density_min -1.024
_refine_diff_density_rms 0.100
_refine_ls_extinction_coef .
_refine_ls_extinction_method none
_refine_ls_goodness_of_fit_ref 1.074
_refine_ls_hydrogen_treatment mixed
_refine_ls_matrix_type full
_refine_ls_number_parameters 483
_refine_ls_number_reflns 12571
_refine_ls_number_restraints 0
_refine_ls_restrained_S_all 1.074
_refine_ls_R_factor_all 0.0334
_refine_ls_R_factor_gt 0.0310
_refine_ls_shift/su_max 0.003
_refine_ls_shift/su_mean 0.000
_refine_ls_structure_factor_coef Fsqd
_refine_ls_weighting_details 'w=1/[\s^2^(Fo^2^)+(0.0549P)^2^+2.7022P] where P=(Fo^2^+2Fc^2^)/3'
_refine_ls_weighting_scheme calc
_refine_ls_wR_factor_gt 0.0923
_refine_ls_wR_factor_ref 0.0946
_reflns_Friedel_coverage 0.000
_reflns_Friedel_fraction_full .
_reflns_Friedel_fraction_max .
_reflns_number_gt 11679
_reflns_number_total 12571
_reflns_threshold_expression 'I > 2\s(I)'
_cod_data_source_file ICA-2918-498-119138.cif
_cod_data_source_block bjf122
_cod_original_sg_symbol_H-M 'P 21/n'
_cod_database_code 1565776
_shelx_space_group_comment
;
The symmetry employed for this shelxl refinement is uniquely defined
by the following loop, which should always be used as a source of
symmetry information in preference to the above space-group names.
They are only intended as comments.
;
_shelx_estimated_absorpt_t_min 0.770
_shelx_estimated_absorpt_t_max 0.896

loop_
_space_group_symop_operation_xyz
'x, y, z'
'-x+1/2, y+1/2, -z+1/2'
'-x, -y, -z'
'x-1/2, -y-1/2, z-1/2'

loop_
_atom_site_label
_atom_site_type_symbol
_atom_site_fract_x
_atom_site_fract_y
_atom_site_fract_z
_atom_site_U_iso_or_equiv
_atom_site_adp_type
_atom_site_occupancy
_atom_site_site_symmetry_order
_atom_site_calc_flag
_atom_site_refinement_flags_posn
_atom_site_refinement_flags_adp
_atom_site_refinement_flags_occupancy
_atom_site_disorder_assembly
_atom_site_disorder_group
Ru1 Ru 0.66829(2) 0.11070(2) 0.97509(2) 0.01328(4) Uani 1 1 d . . . . .
P1 P 0.71366(2) 0.00771(3) 1.08170(2) 0.02052(8) Uani 1 1 d . . . . .
P2 P 0.73141(2) 0.04279(2) 0.88151(2) 0.01253(6) Uani 1 1 d . . . . .
N1 N 0.68515(14) -0.05633(19) 1.23258(13) 0.0585(7) Uani 1 1 d . . . . .
N2 N 0.84300(10) -0.05370(12) 1.22874(8) 0.0289(3) Uani 1 1 d . . . . .
N3 N 0.73750(10) -0.17122(13) 1.14770(10) 0.0338(4) Uani 1 1 d . . . . .
N4 N 0.61173(8) 0.21804(8) 0.88334(7) 0.0165(2) Uani 1 1 d . . . . .
N5 N 0.61988(9) 0.30714(9) 0.91104(8) 0.0200(2) Uani 1 1 d . . . . .
N6 N 0.58786(8) 0.18323(9) 1.04044(7) 0.0173(2) Uani 1 1 d . . . . .
N7 N 0.59735(8) 0.27610(9) 1.05133(8) 0.0188(2) Uani 1 1 d . . . . .
N8 N 0.77710(8) 0.20983(9) 1.03118(7) 0.0178(2) Uani 1 1 d . . . . .
N9 N 0.75468(8) 0.29931(9) 1.03895(8) 0.0188(2) Uani 1 1 d . . . . .
B1 B 0.65610(11) 0.33001(12) 1.00638(10) 0.0190(3) Uani 1 1 d . . . . .
H1 H 0.5857(16) 0.0469(16) 0.9396(15) 0.027(6) Uiso 1 1 d . . . . .
H2 H 0.6513(16) 0.4049(15) 1.0168(15) 0.024(5) Uiso 1 1 d . . . . .
C1 C 0.65061(15) 0.0092(2) 1.16276(14) 0.0493(7) Uani 1 1 d . . . . .
H1A H 0.653559 0.071931 1.186646 0.059 Uiso 1 1 calc R U . . .
H1B H 0.586245 -0.004908 1.134614 0.059 Uiso 1 1 calc R U . . .
C2 C 0.82838(11) 0.01362(12) 1.15904(9) 0.0236(3) Uani 1 1 d . . . . .
H2A H 0.874166 0.003223 1.128489 0.028 Uiso 1 1 calc R U . . .
H2B H 0.837907 0.076214 1.183498 0.028 Uiso 1 1 calc R U . . .
C3 C 0.71005(11) -0.11867(12) 1.06703(11) 0.0285(4) Uani 1 1 d . . . . .
H3A H 0.647787 -0.136807 1.035110 0.034 Uiso 1 1 calc R U . . .
H3B H 0.750471 -0.135625 1.032408 0.034 Uiso 1 1 calc R U . . .
C4 C 0.77995(17) -0.0368(2) 1.27886(12) 0.0506(7) Uani 1 1 d . . . . .
H4A H 0.785083 0.028294 1.297124 0.061 Uiso 1 1 calc R U . . .
H4B H 0.797643 -0.075430 1.330422 0.061 Uiso 1 1 calc R U . . .
C5 C 0.83064(11) -0.14790(13) 1.19600(10) 0.0252(3) Uani 1 1 d . . . . .
H5A H 0.850498 -0.190945 1.244291 0.030 Uiso 1 1 calc R U . . .
H5B H 0.870454 -0.157395 1.159139 0.030 Uiso 1 1 calc R U . . .
C6 C 0.67764(14) -0.1506(2) 1.20101(17) 0.0584(9) Uani 1 1 d . . . . .
H6A H 0.614228 -0.162132 1.167613 0.070 Uiso 1 1 calc R U . . .
H6B H 0.692185 -0.193200 1.249889 0.070 Uiso 1 1 calc R U . . .
C7 C 0.79442(9) -0.06555(9) 0.90670(8) 0.0151(2) Uani 1 1 d . . . . .
C8 C 0.76041(10) -0.14917(10) 0.86958(9) 0.0200(2) Uani 1 1 d . . . . .
H8A H 0.704038 -0.150691 0.826818 0.024 Uiso 1 1 calc R U . . .
C9 C 0.80839(12) -0.23065(11) 0.89465(11) 0.0260(3) Uani 1 1 d . . . . .
H9A H 0.784670 -0.287130 0.868746 0.031 Uiso 1 1 calc R U . . .
C10 C 0.89075(12) -0.22935(11) 0.95738(11) 0.0263(3) Uani 1 1 d . . . . .
H10A H 0.922371 -0.285067 0.975694 0.032 Uiso 1 1 calc R U . . .
C11 C 0.92680(10) -0.14597(11) 0.99335(10) 0.0222(3) Uani 1 1 d . . . . .
H11A H 0.983915 -0.144551 1.035055 0.027 Uiso 1 1 calc R U . . .
C12 C 0.87896(9) -0.06480(10) 0.96804(9) 0.0175(2) Uani 1 1 d . . . . .
H12A H 0.903884 -0.008163 0.992634 0.021 Uiso 1 1 calc R U . . .
C13 C 0.81570(9) 0.10981(9) 0.84644(8) 0.0139(2) Uani 1 1 d . . . . .
C14 C 0.81576(9) 0.20564(9) 0.85228(8) 0.0161(2) Uani 1 1 d . . . . .
H14A H 0.773039 0.235438 0.874860 0.019 Uiso 1 1 calc R U . . .
C15 C 0.87803(10) 0.25790(10) 0.82522(9) 0.0189(2) Uani 1 1 d . . . . .
H15A H 0.878199 0.322904 0.830499 0.023 Uiso 1 1 calc R U . . .
C16 C 0.93975(10) 0.21537(10) 0.79061(9) 0.0195(2) Uani 1 1 d . . . . .
H16A H 0.982198 0.251186 0.772493 0.023 Uiso 1 1 calc R U . . .
C17 C 0.93932(10) 0.12003(10) 0.78251(9) 0.0186(2) Uani 1 1 d . . . . .
H17A H 0.980580 0.090795 0.757744 0.022 Uiso 1 1 calc R U . . .
C18 C 0.87815(9) 0.06772(9) 0.81086(8) 0.0164(2) Uani 1 1 d . . . . .
H18A H 0.878706 0.002691 0.806046 0.020 Uiso 1 1 calc R U . . .
C19 C 0.64997(9) 0.01463(9) 0.77751(8) 0.0145(2) Uani 1 1 d . . . . .
C20 C 0.66899(10) 0.02956(10) 0.70057(9) 0.0198(2) Uani 1 1 d . . . . .
H20A H 0.726923 0.051701 0.700703 0.024 Uiso 1 1 calc R U . . .
C21 C 0.60402(11) 0.01238(12) 0.62357(9) 0.0243(3) Uani 1 1 d . . . . .
H21A H 0.617934 0.023088 0.571835 0.029 Uiso 1 1 calc R U . . .
C22 C 0.51914(10) -0.02030(11) 0.62231(10) 0.0227(3) Uani 1 1 d . . . . .
H22A H 0.474802 -0.031263 0.569829 0.027 Uiso 1 1 calc R U . . .
C23 C 0.49927(10) -0.03687(11) 0.69784(10) 0.0212(3) Uani 1 1 d . . . . .
H23A H 0.441494 -0.059833 0.697282 0.025 Uiso 1 1 calc R U . . .
C24 C 0.56437(9) -0.01974(10) 0.77466(9) 0.0185(2) Uani 1 1 d . . . . .
H24A H 0.550369 -0.031627 0.826161 0.022 Uiso 1 1 calc R U . . .
C25 C 0.56999(12) 0.22163(11) 0.80005(9) 0.0267(3) Uani 1 1 d . . . . .
H25A H 0.555162 0.169532 0.764002 0.032 Uiso 1 1 calc R U . . .
C26 C 0.55122(19) 0.31275(13) 0.77340(11) 0.0455(6) Uani 1 1 d . . . . .
H26A H 0.522309 0.334184 0.717771 0.055 Uiso 1 1 calc R U . . .
C27 C 0.58396(16) 0.36431(12) 0.84571(11) 0.0357(4) Uani 1 1 d . . . . .
H27A H 0.581628 0.429384 0.849043 0.043 Uiso 1 1 calc R U . . .
C28 C 0.51534(9) 0.15929(11) 1.06461(9) 0.0197(2) Uani 1 1 d . . . . .
H28A H 0.492470 0.098502 1.062886 0.024 Uiso 1 1 calc R U . . .
C29 C 0.47783(10) 0.23612(12) 1.09277(10) 0.0238(3) Uani 1 1 d . . . . .
H29A H 0.426816 0.237928 1.114056 0.029 Uiso 1 1 calc R U . . .
C30 C 0.53137(10) 0.30876(12) 1.08280(10) 0.0234(3) Uani 1 1 d . . . . .
H30A H 0.523298 0.371191 1.095823 0.028 Uiso 1 1 calc R U . . .
C31 C 0.86756(9) 0.20588(11) 1.06021(9) 0.0210(3) Uani 1 1 d . . . . .
H31A H 0.902306 0.151606 1.062266 0.025 Uiso 1 1 calc R U . . .
C32 C 0.90385(10) 0.29260(12) 1.08710(10) 0.0246(3) Uani 1 1 d . . . . .
H32A H 0.965754 0.308339 1.110353 0.030 Uiso 1 1 calc R U . . .
C33 C 0.82996(10) 0.35017(12) 1.07239(10) 0.0234(3) Uani 1 1 d . . . . .
H33A H 0.831588 0.414243 1.083730 0.028 Uiso 1 1 calc R U . . .
O1S O 0.71683(19) 0.1408(2) 1.3909(3) 0.1036(12) Uani 1 1 d . . . A 1
H1S H 0.703482 0.196371 1.394115 0.155 Uiso 1 1 calc R U . A 1
C1S C 0.7796(4) 0.1134(2) 1.4676(4) 0.0867(13) Uani 1 1 d . . . A 1
H1S1 H 0.840742 0.114042 1.461073 0.130 Uiso 1 1 calc R U . A 1
H1S2 H 0.764979 0.051132 1.482200 0.130 Uiso 1 1 calc R U . A 1
H1S3 H 0.776720 0.155896 1.512881 0.130 Uiso 1 1 calc R U . A 1
O2S O 0.7921(3) 0.1563(3) 1.3607(4) 0.0710(13) Uani 0.5 1 d . . P B 2
H2S H 0.779049 0.212438 1.358412 0.107 Uiso 0.5 1 calc R U P B 2
C2S C 0.8853(4) 0.1456(5) 1.3667(5) 0.0665(16) Uani 0.5 1 d . . P B 2
H2S1 H 0.896186 0.166266 1.313860 0.100 Uiso 0.5 1 calc R U P B 2
H2S2 H 0.902186 0.080787 1.376305 0.100 Uiso 0.5 1 calc R U P B 2
H2S3 H 0.921678 0.182515 1.413974 0.100 Uiso 0.5 1 calc R U P B 2
O3S O 0.7200(3) 0.0719(3) 1.4761(4) 0.0717(14) Uani 0.5 1 d . . P C 3
H3S H 0.697400 0.019170 1.465650 0.108 Uiso 0.5 1 calc R U P C 3
C3S C 0.7980(5) 0.0683(6) 1.5511(5) 0.076(2) Uani 0.5 1 d . . P C 3
H3S1 H 0.810238 0.129829 1.575833 0.114 Uiso 0.5 1 calc R U P C 3
H3S2 H 0.850856 0.046313 1.535168 0.114 Uiso 0.5 1 calc R U P C 3
H3S3 H 0.785263 0.026232 1.592710 0.114 Uiso 0.5 1 calc R U P C 3

loop_
_atom_site_aniso_label
_atom_site_aniso_U_11
_atom_site_aniso_U_22
_atom_site_aniso_U_33
_atom_site_aniso_U_23
_atom_site_aniso_U_13
_atom_site_aniso_U_12
Ru1 0.01010(5) 0.01990(6) 0.00943(5) 0.00055(3) 0.00215(4) 0.00010(3)
P1 0.01330(15) 0.0354(2) 0.01367(15) 0.00871(13) 0.00522(12) 0.00561(13)
P2 0.01125(13) 0.01526(13) 0.01082(13) 0.00053(10) 0.00277(10) -0.00125(10)
N1 0.0461(10) 0.1008(18) 0.0419(10) 0.0512(12) 0.0336(9) 0.0483(12)
N2 0.0292(7) 0.0428(8) 0.0134(5) 0.0057(5) 0.0042(5) 0.0171(6)
N3 0.0186(6) 0.0488(9) 0.0325(7) 0.0261(7) 0.0049(5) -0.0010(6)
N4 0.0163(5) 0.0190(5) 0.0127(5) -0.0017(4) 0.0017(4) 0.0012(4)
N5 0.0242(6) 0.0192(5) 0.0148(5) -0.0017(4) 0.0027(4) 0.0017(4)
N6 0.0135(5) 0.0245(5) 0.0137(5) -0.0010(4) 0.0036(4) 0.0001(4)
N7 0.0150(5) 0.0252(6) 0.0164(5) -0.0052(4) 0.0046(4) -0.0009(4)
N8 0.0139(5) 0.0256(6) 0.0135(5) -0.0030(4) 0.0031(4) -0.0016(4)
N9 0.0164(5) 0.0247(6) 0.0152(5) -0.0034(4) 0.0044(4) -0.0032(4)
B1 0.0175(6) 0.0239(7) 0.0153(6) -0.0037(5) 0.0043(5) -0.0015(5)
C1 0.0366(10) 0.0868(17) 0.0348(10) 0.0402(11) 0.0268(8) 0.0375(11)
C2 0.0224(6) 0.0327(7) 0.0126(5) -0.0001(5) 0.0002(5) 0.0087(6)
C3 0.0184(7) 0.0362(8) 0.0259(8) 0.0158(6) -0.0018(6) -0.0084(6)
C4 0.0587(14) 0.0800(17) 0.0190(8) 0.0214(9) 0.0202(8) 0.0462(13)
C5 0.0191(6) 0.0374(8) 0.0195(6) 0.0103(6) 0.0059(5) 0.0073(6)
C6 0.0248(9) 0.099(2) 0.0586(14) 0.0605(15) 0.0228(9) 0.0182(11)
C7 0.0140(5) 0.0173(5) 0.0141(5) 0.0019(4) 0.0042(4) 0.0000(4)
C8 0.0207(6) 0.0173(6) 0.0205(6) 0.0001(5) 0.0038(5) -0.0014(5)
C9 0.0308(8) 0.0174(6) 0.0298(7) 0.0007(5) 0.0088(6) 0.0021(5)
C10 0.0285(7) 0.0232(7) 0.0292(7) 0.0072(6) 0.0112(6) 0.0085(6)
C11 0.0182(6) 0.0291(7) 0.0200(6) 0.0069(5) 0.0065(5) 0.0058(5)
C12 0.0148(5) 0.0218(6) 0.0156(5) 0.0024(4) 0.0041(4) 0.0001(4)
C13 0.0131(5) 0.0168(5) 0.0116(5) 0.0001(4) 0.0031(4) -0.0018(4)
C14 0.0167(5) 0.0173(5) 0.0141(5) 0.0005(4) 0.0041(4) -0.0013(4)
C15 0.0196(6) 0.0185(6) 0.0182(6) 0.0034(4) 0.0045(5) -0.0026(5)
C16 0.0173(6) 0.0235(6) 0.0180(6) 0.0049(5) 0.0056(5) -0.0031(5)
C17 0.0162(6) 0.0245(6) 0.0167(6) 0.0013(5) 0.0073(5) -0.0005(5)
C18 0.0154(5) 0.0187(5) 0.0159(5) -0.0003(4) 0.0059(4) -0.0009(4)
C19 0.0141(5) 0.0157(5) 0.0125(5) 0.0004(4) 0.0019(4) -0.0003(4)
C20 0.0204(6) 0.0247(6) 0.0129(5) 0.0025(5) 0.0023(5) -0.0045(5)
C21 0.0271(7) 0.0304(7) 0.0123(6) 0.0022(5) 0.0005(5) -0.0040(6)
C22 0.0197(6) 0.0256(7) 0.0174(6) -0.0019(5) -0.0031(5) 0.0020(5)
C23 0.0135(5) 0.0259(7) 0.0215(6) -0.0060(5) 0.0007(5) 0.0003(5)
C24 0.0143(5) 0.0235(6) 0.0173(6) -0.0036(5) 0.0039(4) -0.0016(5)
C25 0.0365(8) 0.0236(7) 0.0135(6) -0.0019(5) -0.0033(5) 0.0077(6)
C26 0.0813(17) 0.0260(8) 0.0157(7) 0.0005(6) -0.0077(8) 0.0168(9)
C27 0.0594(12) 0.0208(7) 0.0196(7) 0.0005(6) -0.0005(7) 0.0091(7)
C28 0.0133(5) 0.0305(7) 0.0154(5) 0.0010(5) 0.0040(4) 0.0010(5)
C29 0.0166(6) 0.0365(8) 0.0201(6) -0.0045(6) 0.0079(5) 0.0010(5)
C30 0.0174(6) 0.0323(7) 0.0204(6) -0.0085(5) 0.0054(5) 0.0017(5)
C31 0.0134(5) 0.0323(7) 0.0163(6) -0.0035(5) 0.0028(4) -0.0021(5)
C32 0.0157(6) 0.0355(8) 0.0218(6) -0.0053(6) 0.0039(5) -0.0068(5)
C33 0.0199(6) 0.0289(7) 0.0214(6) -0.0054(5) 0.0061(5) -0.0078(5)
O1S 0.0598(15) 0.0629(15) 0.170(3) -0.0424(19) 0.0045(19) -0.0076(13)
C1S 0.094(3) 0.0526(19) 0.121(4) -0.011(2) 0.044(3) 0.0011(18)
O2S 0.050(2) 0.061(3) 0.105(4) 0.013(3) 0.026(2) 0.0050(19)
C2S 0.049(3) 0.073(4) 0.072(4) -0.002(3) 0.009(3) 0.005(3)
O3S 0.053(2) 0.056(2) 0.104(4) 0.013(3) 0.018(2) -0.014(2)
C3S 0.061(4) 0.096(6) 0.072(4) -0.015(4) 0.020(3) 0.017(4)

loop_
_atom_type_symbol
_atom_type_description
_atom_type_scat_dispersion_real
_atom_type_scat_dispersion_imag
_atom_type_scat_source
C C 0.0033 0.0016 'International Tables Vol C Tables 4.2.6.8 and 6.1.1.4'
H H 0.0000 0.0000 'International Tables Vol C Tables 4.2.6.8 and 6.1.1.4'
B B 0.0013 0.0007 'International Tables Vol C Tables 4.2.6.8 and 6.1.1.4'
N N 0.0061 0.0033 'International Tables Vol C Tables 4.2.6.8 and 6.1.1.4'
P P 0.1023 0.0942 'International Tables Vol C Tables 4.2.6.8 and 6.1.1.4'
Ru Ru -1.2594 0.8363 'International Tables Vol C Tables 4.2.6.8 and 6.1.1.4'
O O 0.0106 0.0060 'International Tables Vol C Tables 4.2.6.8 and 6.1.1.4'

loop_
_geom_angle_atom_site_label_1
_geom_angle_atom_site_label_2
_geom_angle_atom_site_label_3
_geom_angle
_geom_angle_site_symmetry_1
_geom_angle_site_symmetry_3
N6 Ru1 N4 79.66(5) . .
N6 Ru1 N8 87.04(5) . .
N4 Ru1 N8 85.82(5) . .
N6 Ru1 P1 91.77(3) . .
N4 Ru1 P1 171.40(3) . .
N8 Ru1 P1 94.53(3) . .
N6 Ru1 P2 168.26(3) . .
N4 Ru1 P2 90.30(3) . .
N8 Ru1 P2 98.38(3) . .
P1 Ru1 P2 98.134(14) . .
N6 Ru1 H1 87.3(9) . .
N4 Ru1 H1 92.6(9) . .
N8 Ru1 H1 174.3(9) . .
P1 Ru1 H1 86.2(9) . .
P2 Ru1 H1 87.1(9) . .
C3 P1 C2 97.02(7) . .
C3 P1 C1 95.90(11) . .
C2 P1 C1 95.64(9) . .
C3 P1 Ru1 124.40(6) . .
C2 P1 Ru1 121.49(6) . .
C1 P1 Ru1 116.08(6) . .
C7 P2 C13 98.58(6) . .
C7 P2 C19 101.15(6) . .
C13 P2 C19 100.30(6) . .
C7 P2 Ru1 121.48(4) . .
C13 P2 Ru1 117.41(4) . .
C19 P2 Ru1 114.44(4) . .
C6 N1 C4 109.40(17) . .
C6 N1 C1 110.9(2) . .
C4 N1 C1 111.3(2) . .
C5 N2 C4 109.10(18) . .
C5 N2 C2 111.07(13) . .
C4 N2 C2 110.40(14) . .
C5 N3 C6 108.22(18) . .
C5 N3 C3 110.44(13) . .
C6 N3 C3 111.17(15) . .
C25 N4 N5 106.02(12) . .
C25 N4 Ru1 136.01(10) . .
N5 N4 Ru1 117.93(8) . .
C27 N5 N4 109.95(12) . .
C27 N5 B1 128.69(13) . .
N4 N5 B1 121.00(12) . .
C28 N6 N7 106.62(12) . .
C28 N6 Ru1 132.62(11) . .
N7 N6 Ru1 119.89(9) . .
C30 N7 N6 109.48(13) . .
C30 N7 B1 128.06(14) . .
N6 N7 B1 119.78(11) . .
C31 N8 N9 105.89(12) . .
C31 N8 Ru1 135.33(11) . .
N9 N8 Ru1 118.75(9) . .
C33 N9 N8 110.43(13) . .
C33 N9 B1 129.41(14) . .
N8 N9 B1 120.03(12) . .
N9 B1 N7 110.28(12) . .
N9 B1 N5 109.13(12) . .
N7 B1 N5 106.74(12) . .
N9 B1 H2 109.7(13) . .
N7 B1 H2 110.6(13) . .
N5 B1 H2 110.4(12) . .
N1 C1 P1 113.95(13) . .
N1 C1 H1A 108.8 . .
P1 C1 H1A 108.8 . .
N1 C1 H1B 108.8 . .
P1 C1 H1B 108.8 . .
H1A C1 H1B 107.7 . .
N2 C2 P1 113.86(12) . .
N2 C2 H2A 108.8 . .
P1 C2 H2A 108.8 . .
N2 C2 H2B 108.8 . .
P1 C2 H2B 108.8 . .
H2A C2 H2B 107.7 . .
N3 C3 P1 113.81(14) . .
N3 C3 H3A 108.8 . .
P1 C3 H3A 108.8 . .
N3 C3 H3B 108.8 . .
P1 C3 H3B 108.8 . .
H3A C3 H3B 107.7 . .
N2 C4 N1 113.42(18) . .
N2 C4 H4A 108.9 . .
N1 C4 H4A 108.9 . .
N2 C4 H4B 108.9 . .
N1 C4 H4B 108.9 . .
H4A C4 H4B 107.7 . .
N2 C5 N3 114.79(14) . .
N2 C5 H5A 108.6 . .
N3 C5 H5A 108.6 . .
N2 C5 H5B 108.6 . .
N3 C5 H5B 108.6 . .
H5A C5 H5B 107.5 . .
N1 C6 N3 113.80(18) . .
N1 C6 H6A 108.8 . .
N3 C6 H6A 108.8 . .
N1 C6 H6B 108.8 . .
N3 C6 H6B 108.8 . .
H6A C6 H6B 107.7 . .
C8 C7 C12 118.56(13) . .
C8 C7 P2 122.79(11) . .
C12 C7 P2 118.62(10) . .
C7 C8 C9 120.66(14) . .
C7 C8 H8A 119.7 . .
C9 C8 H8A 119.7 . .
C10 C9 C8 120.20(15) . .
C10 C9 H9A 119.9 . .
C8 C9 H9A 119.9 . .
C9 C10 C11 119.76(14) . .
C9 C10 H10A 120.1 . .
C11 C10 H10A 120.1 . .
C12 C11 C10 119.89(14) . .
C12 C11 H11A 120.1 . .
C10 C11 H11A 120.1 . .
C11 C12 C7 120.87(14) . .
C11 C12 H12A 119.6 . .
C7 C12 H12A 119.6 . .
C14 C13 C18 118.47(12) . .
C14 C13 P2 119.48(10) . .
C18 C13 P2 122.00(10) . .
C15 C14 C13 120.59(13) . .
C15 C14 H14A 119.7 . .
C13 C14 H14A 119.7 . .
C16 C15 C14 120.33(13) . .
C16 C15 H15A 119.8 . .
C14 C15 H15A 119.8 . .
C15 C16 C17 119.88(13) . .
C15 C16 H16A 120.1 . .
C17 C16 H16A 120.1 . .
C18 C17 C16 119.79(13) . .
C18 C17 H17A 120.1 . .
C16 C17 H17A 120.1 . .
C17 C18 C13 120.92(13) . .
C17 C18 H18A 119.5 . .
C13 C18 H18A 119.5 . .
C20 C19 C24 117.81(12) . .
C20 C19 P2 122.69(10) . .
C24 C19 P2 119.46(10) . .
C21 C20 C19 120.91(14) . .
C21 C20 H20A 119.5 . .
C19 C20 H20A 119.5 . .
C22 C21 C20 120.24(14) . .
C22 C21 H21A 119.9 . .
C20 C21 H21A 119.9 . .
C23 C22 C21 119.82(13) . .
C23 C22 H22A 120.1 . .
C21 C22 H22A 120.1 . .
C22 C23 C24 119.79(14) . .
C22 C23 H23A 120.1 . .
C24 C23 H23A 120.1 . .
C23 C24 C19 121.42(13) . .
C23 C24 H24A 119.3 . .
C19 C24 H24A 119.3 . .
N4 C25 C26 110.71(14) . .
N4 C25 H25A 124.6 . .
C26 C25 H25A 124.6 . .
C27 C26 C25 104.66(15) . .
C27 C26 H26A 127.7 . .
C25 C26 H26A 127.7 . .
N5 C27 C26 108.66(15) . .
N5 C27 H27A 125.7 . .
C26 C27 H27A 125.7 . .
N6 C28 C29 110.62(14) . .
N6 C28 H28A 124.7 . .
C29 C28 H28A 124.7 . .
C30 C29 C28 104.71(13) . .
C30 C29 H29A 127.6 . .
C28 C29 H29A 127.6 . .
N7 C30 C29 108.56(14) . .
N7 C30 H30A 125.7 . .
C29 C30 H30A 125.7 . .
N8 C31 C32 110.81(14) . .
N8 C31 H31A 124.6 . .
C32 C31 H31A 124.6 . .
C33 C32 C31 104.85(13) . .
C33 C32 H32A 127.6 . .
C31 C32 H32A 127.6 . .
N9 C33 C32 108.00(14) . .
N9 C33 H33A 126.0 . .
C32 C33 H33A 126.0 . .
C1S O1S H1S 109.5 . .
O1S C1S H1S1 109.5 . .
O1S C1S H1S2 109.5 . .
H1S1 C1S H1S2 109.5 . .
O1S C1S H1S3 109.5 . .
H1S1 C1S H1S3 109.5 . .
H1S2 C1S H1S3 109.5 . .
C2S O2S H2S 109.5 . .
O2S C2S H2S1 109.5 . .
O2S C2S H2S2 109.5 . .
H2S1 C2S H2S2 109.5 . .
O2S C2S H2S3 109.5 . .
H2S1 C2S H2S3 109.5 . .
H2S2 C2S H2S3 109.5 . .
C3S O3S H3S 109.5 . .
O3S C3S H3S1 109.5 . .
O3S C3S H3S2 109.5 . .
H3S1 C3S H3S2 109.5 . .
O3S C3S H3S3 109.5 . .
H3S1 C3S H3S3 109.5 . .
H3S2 C3S H3S3 109.5 . .

loop_
_geom_bond_atom_site_label_1
_geom_bond_atom_site_label_2
_geom_bond_distance
_geom_bond_site_symmetry_2
Ru1 N6 2.1409(12) .
Ru1 N4 2.1755(12) .
Ru1 N8 2.2061(12) .
Ru1 P1 2.2625(4) .
Ru1 P2 2.2731(3) .
Ru1 H1 1.55(2) .
P1 C3 1.8540(19) .
P1 C2 1.8636(15) .
P1 C1 1.8652(17) .
P2 C7 1.8368(14) .
P2 C13 1.8466(13) .
P2 C19 1.8576(13) .
N1 C6 1.460(5) .
N1 C4 1.471(4) .
N1 C1 1.472(2) .
N2 C5 1.466(3) .
N2 C4 1.467(2) .
N2 C2 1.477(2) .
N3 C5 1.470(2) .
N3 C6 1.477(3) .
N3 C3 1.486(2) .
N4 C25 1.3397(18) .
N4 N5 1.3685(17) .
N5 C27 1.348(2) .
N5 B1 1.546(2) .
N6 C28 1.3376(18) .
N6 N7 1.3660(18) .
N7 C30 1.3548(18) .
N7 B1 1.540(2) .
N8 C31 1.3411(18) .
N8 N9 1.3630(18) .
N9 C33 1.3545(19) .
N9 B1 1.528(2) .
B1 H2 1.11(2) .
C1 H1A 0.9900 .
C1 H1B 0.9900 .
C2 H2A 0.9900 .
C2 H2B 0.9900 .
C3 H3A 0.9900 .
C3 H3B 0.9900 .
C4 H4A 0.9900 .
C4 H4B 0.9900 .
C5 H5A 0.9900 .
C5 H5B 0.9900 .
C6 H6A 0.9900 .
C6 H6B 0.9900 .
C7 C8 1.3953(19) .
C7 C12 1.4030(18) .
C8 C9 1.396(2) .
C8 H8A 0.9500 .
C9 C10 1.390(2) .
C9 H9A 0.9500 .
C10 C11 1.395(2) .
C10 H10A 0.9500 .
C11 C12 1.392(2) .
C11 H11A 0.9500 .
C12 H12A 0.9500 .
C13 C14 1.3981(18) .
C13 C18 1.4047(18) .
C14 C15 1.3956(19) .
C14 H14A 0.9500 .
C15 C16 1.388(2) .
C15 H15A 0.9500 .
C16 C17 1.394(2) .
C16 H16A 0.9500 .
C17 C18 1.3937(19) .
C17 H17A 0.9500 .
C18 H18A 0.9500 .
C19 C20 1.3981(19) .
C19 C24 1.4011(19) .
C20 C21 1.396(2) .
C20 H20A 0.9500 .
C21 C22 1.389(2) .
C21 H21A 0.9500 .
C22 C23 1.386(2) .
C22 H22A 0.9500 .
C23 C24 1.3947(19) .
C23 H23A 0.9500 .
C24 H24A 0.9500 .
C25 C26 1.401(2) .
C25 H25A 0.9500 .
C26 C27 1.376(3) .
C26 H26A 0.9500 .
C27 H27A 0.9500 .
C28 C29 1.398(2) .
C28 H28A 0.9500 .
C29 C30 1.381(2) .
C29 H29A 0.9500 .
C30 H30A 0.9500 .
C31 C32 1.400(2) .
C31 H31A 0.9500 .
C32 C33 1.380(2) .
C32 H32A 0.9500 .
C33 H33A 0.9500 .
O1S C1S 1.413(6) .
O1S H1S 0.8400 .
C1S H1S1 0.9800 .
C1S H1S2 0.9800 .
C1S H1S3 0.9800 .
O2S C2S 1.422(8) .
O2S H2S 0.8400 .
C2S H2S1 0.9800 .
C2S H2S2 0.9800 .
C2S H2S3 0.9800 .
O3S C3S 1.459(9) .
O3S H3S 0.8400 .
C3S H3S1 0.9800 .
C3S H3S2 0.9800 .
C3S H3S3 0.9800 .

loop_
_geom_torsion_atom_site_label_1
_geom_torsion_atom_site_label_2
_geom_torsion_atom_site_label_3
_geom_torsion_atom_site_label_4
_geom_torsion
_geom_torsion_site_symmetry_1
_geom_torsion_site_symmetry_2
_geom_torsion_site_symmetry_3
_geom_torsion_site_symmetry_4
C25 N4 N5 C27 -0.2(2) . . . .
Ru1 N4 N5 C27 178.00(14) . . . .
C25 N4 N5 B1 173.55(14) . . . .
Ru1 N4 N5 B1 -8.27(17) . . . .
C28 N6 N7 C30 0.57(16) . . . .
Ru1 N6 N7 C30 171.15(10) . . . .
C28 N6 N7 B1 -162.34(12) . . . .
Ru1 N6 N7 B1 8.25(16) . . . .
C31 N8 N9 C33 -0.08(16) . . . .
Ru1 N8 N9 C33 -178.37(10) . . . .
C31 N8 N9 B1 176.23(12) . . . .
Ru1 N8 N9 B1 -2.06(16) . . . .
C33 N9 B1 N7 -125.17(16) . . . .
N8 N9 B1 N7 59.31(16) . . . .
C33 N9 B1 N5 117.88(16) . . . .
N8 N9 B1 N5 -57.64(17) . . . .
C30 N7 B1 N9 136.61(14) . . . .
N6 N7 B1 N9 -64.00(16) . . . .
C30 N7 B1 N5 -104.97(16) . . . .
N6 N7 B1 N5 54.42(16) . . . .
C27 N5 B1 N9 -122.5(2) . . . .
N4 N5 B1 N9 65.05(17) . . . .
C27 N5 B1 N7 118.3(2) . . . .
N4 N5 B1 N7 -54.12(17) . . . .
C6 N1 C1 P1 -61.6(3) . . . .
C4 N1 C1 P1 60.5(3) . . . .
C3 P1 C1 N1 49.4(2) . . . .
C2 P1 C1 N1 -48.3(2) . . . .
Ru1 P1 C1 N1 -177.57(19) . . . .
C5 N2 C2 P1 59.11(15) . . . .
C4 N2 C2 P1 -62.0(2) . . . .
C3 P1 C2 N2 -47.44(13) . . . .
C1 P1 C2 N2 49.23(14) . . . .
Ru1 P1 C2 N2 174.58(9) . . . .
C5 N3 C3 P1 -59.98(19) . . . .
C6 N3 C3 P1 60.2(2) . . . .
C2 P1 C3 N3 47.93(13) . . . .
C1 P1 C3 N3 -48.52(14) . . . .
Ru1 P1 C3 N3 -175.85(9) . . . .
C5 N2 C4 N1 -54.2(2) . . . .
C2 N2 C4 N1 68.1(3) . . . .
C6 N1 C4 N2 55.3(2) . . . .
C1 N1 C4 N2 -67.6(3) . . . .
C4 N2 C5 N3 54.56(17) . . . .
C2 N2 C5 N3 -67.35(17) . . . .
C6 N3 C5 N2 -54.35(19) . . . .
C3 N3 C5 N2 67.6(2) . . . .
C4 N1 C6 N3 -55.8(2) . . . .
C1 N1 C6 N3 67.4(2) . . . .
C5 N3 C6 N1 54.7(2) . . . .
C3 N3 C6 N1 -66.7(2) . . . .
C13 P2 C7 C8 -123.02(12) . . . .
C19 P2 C7 C8 -20.66(13) . . . .
Ru1 P2 C7 C8 107.31(11) . . . .
C13 P2 C7 C12 59.29(11) . . . .
C19 P2 C7 C12 161.65(11) . . . .
Ru1 P2 C7 C12 -70.38(11) . . . .
C12 C7 C8 C9 1.7(2) . . . .
P2 C7 C8 C9 -175.97(12) . . . .
C7 C8 C9 C10 0.3(2) . . . .
C8 C9 C10 C11 -2.1(3) . . . .
C9 C10 C11 C12 1.9(2) . . . .
C10 C11 C12 C7 0.2(2) . . . .
C8 C7 C12 C11 -1.9(2) . . . .
P2 C7 C12 C11 175.86(11) . . . .
C7 P2 C13 C14 -154.62(11) . . . .
C19 P2 C13 C14 102.31(11) . . . .
Ru1 P2 C13 C14 -22.30(12) . . . .
C7 P2 C13 C18 27.83(12) . . . .
C19 P2 C13 C18 -75.25(12) . . . .
Ru1 P2 C13 C18 160.14(10) . . . .
C18 C13 C14 C15 -1.6(2) . . . .
P2 C13 C14 C15 -179.20(10) . . . .
C13 C14 C15 C16 1.2(2) . . . .
C14 C15 C16 C17 0.3(2) . . . .
C15 C16 C17 C18 -1.4(2) . . . .
C16 C17 C18 C13 1.0(2) . . . .
C14 C13 C18 C17 0.5(2) . . . .
P2 C13 C18 C17 178.04(11) . . . .
C7 P2 C19 C20 -89.90(13) . . . .
C13 P2 C19 C20 11.08(13) . . . .
Ru1 P2 C19 C20 137.70(11) . . . .
C7 P2 C19 C24 92.63(12) . . . .
C13 P2 C19 C24 -166.40(11) . . . .
Ru1 P2 C19 C24 -39.78(12) . . . .
C24 C19 C20 C21 1.2(2) . . . .
P2 C19 C20 C21 -176.30(12) . . . .
C19 C20 C21 C22 -0.2(2) . . . .
C20 C21 C22 C23 -0.7(2) . . . .
C21 C22 C23 C24 0.7(2) . . . .
C22 C23 C24 C19 0.4(2) . . . .
C20 C19 C24 C23 -1.3(2) . . . .
P2 C19 C24 C23 176.30(11) . . . .
N5 N4 C25 C26 0.2(2) . . . .
Ru1 N4 C25 C26 -177.50(16) . . . .
N4 C25 C26 C27 -0.1(3) . . . .
N4 N5 C27 C26 0.1(3) . . . .
B1 N5 C27 C26 -173.01(19) . . . .
C25 C26 C27 N5 0.0(3) . . . .
N7 N6 C28 C29 -0.98(16) . . . .
Ru1 N6 C28 C29 -169.86(10) . . . .
N6 C28 C29 C30 1.00(17) . . . .
N6 N7 C30 C29 0.06(17) . . . .
B1 N7 C30 C29 161.15(14) . . . .
C28 C29 C30 N7 -0.62(17) . . . .
N9 N8 C31 C32 0.21(16) . . . .
Ru1 N8 C31 C32 178.07(11) . . . .
N8 C31 C32 C33 -0.25(18) . . . .
N8 N9 C33 C32 -0.07(17) . . . .
B1 N9 C33 C32 -175.94(14) . . . .
C31 C32 C33 N9 0.19(18) . . . .
